data_4130662
loop_
_publ_author_name
'Zhang, Sheng'
'Liu, Xinming'
'Li, Chunli'
'Li, Lu'
'Song, Jinsheng'
'Shi, Jianwu'
'Morton, Martha'
'Rajca, Suchada'
'Rajca, Andrzej'
'Wang, Hua'

_publ_section_title
;
 Thiophene-Based Double Helices: Syntheses, X-ray Structures, and
 Chiroptical Properties.
;
_journal_issue 31
_journal_name_full 'Journal of the American Chemical Society'
_journal_page_first 10002
_journal_page_last 10010
_journal_paper_doi 10.1021/jacs.6b05709
_journal_volume 138
_journal_year 2016
_chemical_formula_sum 'C86 H114 Cl8 S12 Si12'
_chemical_formula_weight 2153.17
_space_group_IT_number 2
_space_group_name_Hall '-P 1'
_space_group_name_H-M_alt 'P -1'
_symmetry_cell_setting triclinic
_symmetry_space_group_name_H-M 'P -1'
_atom_sites_solution_hydrogens geom
_atom_sites_solution_primary direct
_atom_sites_solution_secondary difmap
_audit_creation_method SHELXL-97
_cell_angle_alpha 89.347(18)
_cell_angle_beta 83.228(17)
_cell_angle_gamma 75.451(16)
_cell_formula_units_Z 1
_cell_length_a 10.434(9)
_cell_length_b 15.470(13)
_cell_length_c 20.322(17)
_cell_measurement_reflns_used 1514
_cell_measurement_temperature 296(2)
_cell_measurement_theta_max 18.66
_cell_measurement_theta_min 2.27
_cell_volume 3152(5)
_computing_cell_refinement 'Bruker SAINT'
_computing_data_collection 'Bruker APEX2'
_computing_data_reduction 'Bruker SAINT'
_computing_molecular_graphics 'Bruker SHELXTL'
_computing_publication_material 'Bruker SHELXTL'
_computing_structure_refinement 'SHELXL-97 (Sheldrick, 2008)'
_computing_structure_solution 'SHELXS-97 (Sheldrick, 2008)'
_diffrn_ambient_temperature 296(2)
_diffrn_measured_fraction_theta_full 0.983
_diffrn_measured_fraction_theta_max 0.983
_diffrn_measurement_device_type 'Bruker APEX-II CCD'
_diffrn_measurement_method '\f and \w scans'
_diffrn_radiation_monochromator graphite
_diffrn_radiation_source 'fine-focus sealed tube'
_diffrn_radiation_type MoK\a
_diffrn_radiation_wavelength 0.71073
_diffrn_reflns_av_R_equivalents 0.0649
_diffrn_reflns_av_sigmaI/netI 0.1646
_diffrn_reflns_limit_h_max 12
_diffrn_reflns_limit_h_min -12
_diffrn_reflns_limit_k_max 18
_diffrn_reflns_limit_k_min -18
_diffrn_reflns_limit_l_max 16
_diffrn_reflns_limit_l_min -24
_diffrn_reflns_number 16178
_diffrn_reflns_theta_full 25.00
_diffrn_reflns_theta_max 25.00
_diffrn_reflns_theta_min 1.71
_exptl_absorpt_coefficient_mu 0.526
_exptl_absorpt_correction_T_max 0.9347
_exptl_absorpt_correction_T_min 0.8211
_exptl_absorpt_correction_type multi-scan
_exptl_absorpt_process_details SADABS
_exptl_crystal_colour colorless
_exptl_crystal_density_diffrn 1.134
_exptl_crystal_density_method 'not measured'
_exptl_crystal_description block
_exptl_crystal_F_000 1126
_exptl_crystal_size_max 0.39
_exptl_crystal_size_mid 0.15
_exptl_crystal_size_min 0.13
_refine_diff_density_max 0.889
_refine_diff_density_min -0.542
_refine_diff_density_rms 0.086
_refine_ls_extinction_method none
_refine_ls_goodness_of_fit_ref 1.098
_refine_ls_hydrogen_treatment constr
_refine_ls_matrix_type full
_refine_ls_number_parameters 568
_refine_ls_number_reflns 10944
_refine_ls_number_restraints 28
_refine_ls_restrained_S_all 1.106
_refine_ls_R_factor_all 0.2079
_refine_ls_R_factor_gt 0.0944
_refine_ls_shift/su_max 0.000
_refine_ls_shift/su_mean 0.000
_refine_ls_structure_factor_coef Fsqd
_refine_ls_weighting_details 'calc w=1/[\s^2^(Fo^2^)+(0.0100P)^2^+6.5500P] where P=(Fo^2^+2Fc^2^)/3'
_refine_ls_weighting_scheme calc
_refine_ls_wR_factor_gt 0.1803
_refine_ls_wR_factor_ref 0.2065
_reflns_number_gt 4446
_reflns_number_total 10944
_reflns_threshold_expression >2sigma(I)
_cod_data_source_file ja6b05709_si_007.cif
_cod_data_source_block 1
_cod_depositor_comments
;
The following automatic conversions were performed:

data item '_exptl_absorpt_correction_type' value 'Multi-scan' was
changed to 'multi-scan' in accordance with the
/home/saulius/struct/COD-crude-data/automatic-downloads/DataCite-retrospective/ACS/depositions/lib/dictionaries/cif_core.dic
dictionary named 'cif_core.dic' version 2.4.2 last updated on
2011-04-26.

data item '_symmetry_cell_setting' value 'Triclinic' was changed to
'triclinic' in accordance with the
/home/saulius/struct/COD-crude-data/automatic-downloads/DataCite-retrospective/ACS/depositions/lib/dictionaries/cif_core.dic
dictionary named 'cif_core.dic' version 2.4.2 last updated on
2011-04-26.

Automatic conversion script
Id: cif_fix_values 6909 2019-04-08 15:41:33Z antanas 
;
_cod_original_sg_symbol_H-M 'P-1   '
_cod_database_code 4130662

loop_
_symmetry_equiv_pos_as_xyz
'x, y, z'
'-x, -y, -z'

loop_
_atom_site_label
_atom_site_type_symbol
_atom_site_fract_x
_atom_site_fract_y
_atom_site_fract_z
_atom_site_U_iso_or_equiv
_atom_site_adp_type
_atom_site_occupancy
_atom_site_symmetry_multiplicity
_atom_site_calc_flag
_atom_site_refinement_flags
S1 S 0.0309(2) 0.80177(14) 0.70545(10) 0.0689(7) Uani 1 1 d .
S2 S 0.4985(2) 0.63737(12) 0.47391(10) 0.0728(7) Uani 1 1 d .
S3 S 0.6096(2) 0.83705(13) 0.74911(12) 0.0723(7) Uani 1 1 d .
S4 S 0.1844(2) 0.42515(14) 0.68624(11) 0.0675(6) Uani 1 1 d .
S5 S 0.0442(2) 0.76765(15) 0.86892(10) 0.0652(6) Uani 1 1 d .
S6 S 0.63300(19) 0.61301(12) 0.75708(10) 0.0574(6) Uani 1 1 d .
Si1 Si -0.0137(3) 0.75168(16) 0.56779(12) 0.0751(8) Uani 1 1 d .
Si2 Si 0.3943(3) 0.83230(14) 0.52234(13) 0.0787(8) Uani 1 1 d .
Si3 Si 0.2562(3) 0.46455(16) 0.82176(11) 0.0678(7) Uani 1 1 d .
Si4 Si 0.6882(2) 0.41636(14) 0.72137(12) 0.0607(6) Uani 1 1 d .
Si5 Si 0.0290(3) 0.8039(2) 1.02095(13) 0.0986(10) Uani 1 1 d .
Si6 Si 0.6101(3) 1.02374(17) 0.80646(19) 0.1078(12) Uani 1 1 d .
Cl1 Cl 0.1637(2) 0.45492(15) 0.54435(11) 0.0830(7) Uani 1 1 d .
Cl2 Cl 0.7199(7) 0.5692(5) 0.9471(3) 0.152(3) Uani 0.50 1 d P
Cl3 Cl 0.4670(6) 0.6480(5) 1.0078(3) 0.138(2) Uani 0.50 1 d P
Cl4 Cl 0.6035(9) 0.7606(5) 0.9427(5) 0.217(5) Uani 0.50 1 d P
Cl5 Cl 0.860(2) 0.8099(9) 0.273(2) 0.74(3) Uani 0.50 1 d PD
Cl6 Cl 0.9888(16) 0.8973(11) 0.3502(7) 0.346(8) Uani 0.50 1 d PD
Cl7 Cl 0.8798(11) 0.9700(6) 0.2484(5) 0.219(4) Uani 0.50 1 d PD
C1 C -0.1216(10) 0.6784(6) 0.6026(5) 0.110(4) Uani 1 1 d .
H1A H -0.0685 0.6182 0.6045 0.165 Uiso 1 1 calc R
H1B H -0.1904 0.6801 0.5748 0.165 Uiso 1 1 calc R
H1C H -0.1615 0.6993 0.6464 0.165 Uiso 1 1 calc R
C2 C -0.1170(10) 0.8681(6) 0.5637(5) 0.112(4) Uani 1 1 d .
H2A H -0.0616 0.9059 0.5460 0.168 Uiso 1 1 calc R
H2B H -0.1576 0.8891 0.6074 0.168 Uiso 1 1 calc R
H2C H -0.1852 0.8696 0.5355 0.168 Uiso 1 1 calc R
C3 C 0.0693(10) 0.7110(6) 0.4866(4) 0.106(3) Uani 1 1 d .
H3A H 0.1252 0.7489 0.4698 0.159 Uiso 1 1 calc R
H3B H 0.0038 0.7114 0.4571 0.159 Uiso 1 1 calc R
H3C H 0.1228 0.6511 0.4900 0.159 Uiso 1 1 calc R
C4 C 0.1054(8) 0.7524(5) 0.6297(4) 0.063(2) Uani 1 1 d .
C5 C 0.2365(7) 0.7110(4) 0.6347(3) 0.0488(19) Uani 1 1 d .
C6 C 0.2732(7) 0.7146(4) 0.6994(3) 0.0416(17) Uani 1 1 d .
C7 C 0.1735(7) 0.7639(4) 0.7421(3) 0.052(2) Uani 1 1 d .
C8 C 0.3340(7) 0.6668(4) 0.5772(4) 0.051(2) Uani 1 1 d .
C9 C 0.3924(8) 0.7128(4) 0.5289(4) 0.059(2) Uani 1 1 d .
C10 C 0.3761(7) 0.5722(4) 0.5684(3) 0.0446(18) Uani 1 1 d D
C11 C 0.4665(7) 0.5438(4) 0.5134(3) 0.053(2) Uani 1 1 d D
C12 C 0.401(2) 0.8786(9) 0.5994(6) 0.297(14) Uani 1 1 d .
H12A H 0.3231 0.8760 0.6287 0.445 Uiso 1 1 calc R
H12B H 0.4048 0.9397 0.5941 0.445 Uiso 1 1 calc R
H12C H 0.4792 0.8456 0.6177 0.445 Uiso 1 1 calc R
C13 C 0.2455(15) 0.9000(10) 0.4940(9) 0.217(7) Uani 1 1 d U
H13A H 0.1698 0.8974 0.5251 0.325 Uiso 1 1 calc R
H13B H 0.2349 0.8781 0.4514 0.325 Uiso 1 1 calc R
H13C H 0.2520 0.9607 0.4903 0.325 Uiso 1 1 calc R
C14 C 0.5408(15) 0.8349(8) 0.4619(7) 0.207(8) Uani 1 1 d .
H14A H 0.5463 0.8955 0.4559 0.311 Uiso 1 1 calc R
H14B H 0.5314 0.8099 0.4202 0.311 Uiso 1 1 calc R
H14C H 0.6204 0.8006 0.4782 0.311 Uiso 1 1 calc R
C15 C 0.3248(7) 0.5164(4) 0.6203(3) 0.0441(18) Uani 1 1 d .
C16 C 0.2310(8) 0.4706(5) 0.6145(4) 0.056(2) Uani 1 1 d .
C17 C 0.3557(6) 0.5163(4) 0.6864(3) 0.0372(16) Uani 1 1 d .
C18 C 0.2845(7) 0.4704(5) 0.7298(4) 0.0515(19) Uani 1 1 d .
C19 C 0.4470(7) 0.5670(4) 0.7090(3) 0.0408(17) Uani 1 1 d .
C20 C 0.4021(7) 0.6628(4) 0.7186(3) 0.0409(17) Uani 1 1 d .
C21 C 0.4934(7) 0.6968(4) 0.7455(3) 0.0455(18) Uani 1 1 d .
C22 C 0.4822(7) 0.7876(4) 0.7677(3) 0.0484(19) Uani 1 1 d .
C23 C 0.3809(8) 0.8404(5) 0.8111(4) 0.055(2) Uani 1 1 d .
C24 C 0.4123(8) 0.9213(5) 0.8265(4) 0.065(2) Uani 1 1 d .
H24A H 0.3549 0.9646 0.8549 0.078 Uiso 1 1 calc R
C25 C 0.5301(9) 0.9314(5) 0.7977(4) 0.070(2) Uani 1 1 d .
C26 C 0.5140(12) 1.0994(8) 0.8661(9) 0.221(9) Uani 1 1 d .
H26A H 0.4252 1.1201 0.8542 0.331 Uiso 1 1 calc R
H26B H 0.5526 1.1492 0.8690 0.331 Uiso 1 1 calc R
H26C H 0.5109 1.0708 0.9083 0.331 Uiso 1 1 calc R
C27 C 0.7847(12) 0.9830(9) 0.8150(12) 0.282(13) Uani 1 1 d .
H27A H 0.7947 0.9534 0.8566 0.423 Uiso 1 1 calc R
H27B H 0.8255 1.0322 0.8135 0.423 Uiso 1 1 calc R
H27C H 0.8269 0.9416 0.7794 0.423 Uiso 1 1 calc R
C28 C 0.625(3) 1.0762(16) 0.7274(13) 0.362(14) Uani 1 1 d U
H28A H 0.5377 1.0991 0.7139 0.543 Uiso 1 1 calc R
H28B H 0.6780 1.0331 0.6951 0.543 Uiso 1 1 calc R
H28C H 0.6666 1.1243 0.7311 0.543 Uiso 1 1 calc R
C29 C 0.2610(8) 0.8164(5) 0.8428(4) 0.054(2) Uani 1 1 d .
C30 C 0.1715(7) 0.7827(5) 0.8127(3) 0.051(2) Uani 1 1 d .
C31 C 0.2207(8) 0.8285(5) 0.9119(4) 0.062(2) Uani 1 1 d .
H31A H 0.2698 0.8504 0.9401 0.075 Uiso 1 1 calc R
C32 C 0.1050(8) 0.8059(5) 0.9343(4) 0.064(2) Uani 1 1 d .
C33 C -0.1454(12) 0.8725(11) 1.0258(7) 0.199(7) Uani 1 1 d .
H33A H -0.1456 0.9333 1.0155 0.298 Uiso 1 1 calc R
H33B H -0.1894 0.8702 1.0698 0.298 Uiso 1 1 calc R
H33C H -0.1916 0.8496 0.9947 0.298 Uiso 1 1 calc R
C34 C 0.1333(13) 0.8372(10) 1.0758(5) 0.175(6) Uani 1 1 d .
H34A H 0.2213 0.7982 1.0688 0.263 Uiso 1 1 calc R
H34B H 0.0961 0.8336 1.1210 0.263 Uiso 1 1 calc R
H34C H 0.1376 0.8975 1.0667 0.263 Uiso 1 1 calc R
C35 C 0.0213(17) 0.6915(10) 1.0427(6) 0.214(8) Uani 1 1 d .
H35A H 0.1101 0.6534 1.0397 0.321 Uiso 1 1 calc R
H35B H -0.0287 0.6699 1.0128 0.321 Uiso 1 1 calc R
H35C H -0.0213 0.6916 1.0873 0.321 Uiso 1 1 calc R
C36 C 0.5720(7) 0.5299(4) 0.7275(3) 0.0432(18) Uani 1 1 d .
C37 C 0.8331(9) 0.4269(7) 0.6630(6) 0.123(4) Uani 1 1 d .
H37A H 0.8059 0.4399 0.6197 0.185 Uiso 1 1 calc R
H37B H 0.9012 0.3719 0.6612 0.185 Uiso 1 1 calc R
H37C H 0.8674 0.4744 0.6778 0.185 Uiso 1 1 calc R
C38 C 0.7414(14) 0.3904(7) 0.8050(5) 0.161(6) Uani 1 1 d .
H38A H 0.6670 0.3828 0.8350 0.242 Uiso 1 1 calc R
H38B H 0.7732 0.4386 0.8206 0.242 Uiso 1 1 calc R
H38C H 0.8115 0.3364 0.8025 0.242 Uiso 1 1 calc R
C39 C 0.6155(10) 0.3309(5) 0.6931(5) 0.102(3) Uani 1 1 d .
H39A H 0.5399 0.3271 0.7239 0.153 Uiso 1 1 calc R
H39B H 0.6806 0.2745 0.6903 0.153 Uiso 1 1 calc R
H39C H 0.5874 0.3459 0.6502 0.153 Uiso 1 1 calc R
C40 C 0.3378(9) 0.5369(6) 0.8640(4) 0.087(3) Uani 1 1 d .
H40A H 0.4326 0.5175 0.8525 0.130 Uiso 1 1 calc R
H40B H 0.3169 0.5334 0.9111 0.130 Uiso 1 1 calc R
H40C H 0.3064 0.5975 0.8506 0.130 Uiso 1 1 calc R
C41 C 0.3123(12) 0.3461(6) 0.8450(5) 0.118(4) Uani 1 1 d .
H41A H 0.4069 0.3253 0.8331 0.177 Uiso 1 1 calc R
H41B H 0.2676 0.3107 0.8220 0.177 Uiso 1 1 calc R
H41C H 0.2915 0.3409 0.8919 0.177 Uiso 1 1 calc R
C42 C 0.0732(9) 0.5036(7) 0.8471(5) 0.114(4) Uani 1 1 d .
H42A H 0.0555 0.5018 0.8945 0.171 Uiso 1 1 calc R
H42B H 0.0284 0.4654 0.8271 0.171 Uiso 1 1 calc R
H42C H 0.0415 0.5637 0.8327 0.171 Uiso 1 1 calc R
C43 C 0.562(2) 0.6576(14) 0.9466(10) 0.106(6) Uani 0.50 1 d PU
H43A H 0.5216 0.6495 0.9068 0.128 Uiso 0.50 1 calc PR
C44 C 0.847(3) 0.906(2) 0.3146(13) 0.48(4) Uani 0.50 1 d PDU
H44 H 0.7633 0.9293 0.3431 0.571 Uiso 0.50 1 calc PR

loop_
_atom_site_aniso_label
_atom_site_aniso_U_11
_atom_site_aniso_U_22
_atom_site_aniso_U_33
_atom_site_aniso_U_23
_atom_site_aniso_U_13
_atom_site_aniso_U_12
S1 0.0589(14) 0.0755(14) 0.0563(13) -0.0219(11) -0.0083(11) 0.0142(11)
S2 0.1129(19) 0.0401(11) 0.0501(13) 0.0014(10) 0.0256(13) -0.0072(12)
S3 0.0731(15) 0.0541(12) 0.0895(17) -0.0208(12) 0.0197(13) -0.0277(11)
S4 0.0766(15) 0.0778(15) 0.0619(14) 0.0017(12) -0.0070(12) -0.0453(12)
S5 0.0577(13) 0.0866(15) 0.0514(13) -0.0201(11) 0.0062(10) -0.0235(12)
S6 0.0510(12) 0.0515(12) 0.0700(14) -0.0125(10) -0.0064(10) -0.0134(10)
Si1 0.0854(19) 0.0706(16) 0.0618(16) -0.0076(13) -0.0260(14) 0.0026(14)
Si2 0.123(2) 0.0375(13) 0.0657(17) 0.0042(12) 0.0045(16) -0.0098(14)
Si3 0.0837(18) 0.0750(16) 0.0483(14) 0.0097(12) 0.0043(13) -0.0326(14)
Si4 0.0617(15) 0.0490(13) 0.0669(16) -0.0052(11) -0.0199(12) 0.0002(11)
Si5 0.108(2) 0.147(3) 0.0471(16) -0.0202(17) 0.0197(16) -0.057(2)
Si6 0.104(2) 0.0587(16) 0.163(3) -0.0349(19) 0.016(2) -0.0371(16)
Cl1 0.1030(18) 0.0897(16) 0.0675(15) -0.0122(13) -0.0342(13) -0.0332(14)
Cl2 0.151(6) 0.149(5) 0.109(5) -0.021(4) 0.004(4) 0.042(5)
Cl3 0.106(5) 0.207(7) 0.097(5) 0.024(5) -0.027(4) -0.029(5)
Cl4 0.244(9) 0.145(6) 0.339(12) 0.120(7) -0.208(9) -0.114(6)
Cl5 0.42(2) 0.145(10) 1.75(10) 0.02(2) -0.38(4) -0.142(13)
Cl6 0.396(18) 0.397(19) 0.275(14) 0.124(13) -0.216(14) -0.076(15)
Cl7 0.261(10) 0.169(7) 0.232(10) 0.069(7) -0.088(8) -0.037(7)
C1 0.122(9) 0.106(8) 0.116(9) -0.003(7) -0.015(7) -0.052(7)
C2 0.121(9) 0.082(7) 0.118(9) 0.006(6) -0.047(7) 0.019(6)
C3 0.136(9) 0.117(8) 0.062(6) -0.007(6) -0.030(6) -0.016(7)
C4 0.073(6) 0.054(5) 0.047(5) -0.008(4) -0.001(4) 0.009(4)
C5 0.061(5) 0.033(4) 0.042(5) -0.002(3) 0.003(4) 0.003(4)
C6 0.045(4) 0.038(4) 0.037(4) -0.008(3) 0.000(3) -0.002(3)
C7 0.060(5) 0.053(4) 0.037(4) -0.007(4) -0.002(4) -0.002(4)
C8 0.061(5) 0.040(4) 0.045(5) -0.005(4) 0.005(4) -0.004(4)
C9 0.087(6) 0.033(4) 0.045(5) -0.003(4) 0.013(4) 0.000(4)
C10 0.057(5) 0.041(4) 0.033(4) -0.001(3) 0.002(4) -0.010(4)
C11 0.073(6) 0.039(4) 0.040(4) 0.000(3) 0.004(4) -0.009(4)
C12 0.73(4) 0.126(11) 0.087(10) -0.022(8) 0.015(17) -0.228(19)
C13 0.213(10) 0.180(9) 0.255(11) 0.061(8) -0.062(8) -0.032(8)
C14 0.277(19) 0.113(10) 0.228(17) -0.008(10) 0.098(15) -0.101(11)
C15 0.052(5) 0.031(4) 0.041(4) -0.009(3) 0.001(4) 0.002(3)
C16 0.073(6) 0.046(4) 0.051(5) -0.006(4) -0.009(4) -0.019(4)
C17 0.040(4) 0.039(4) 0.032(4) -0.001(3) -0.001(3) -0.010(3)
C18 0.051(5) 0.056(5) 0.056(5) 0.007(4) -0.013(4) -0.025(4)
C19 0.048(5) 0.040(4) 0.037(4) -0.002(3) 0.000(3) -0.018(4)
C20 0.047(5) 0.042(4) 0.031(4) -0.007(3) 0.006(3) -0.010(4)
C21 0.047(5) 0.042(4) 0.046(4) -0.007(3) 0.003(4) -0.012(4)
C22 0.047(5) 0.042(4) 0.054(5) -0.009(4) 0.009(4) -0.015(4)
C23 0.064(5) 0.050(5) 0.049(5) -0.003(4) 0.005(4) -0.016(4)
C24 0.077(6) 0.045(5) 0.067(6) -0.020(4) 0.017(5) -0.018(4)
C25 0.077(6) 0.053(5) 0.079(6) -0.018(4) 0.004(5) -0.024(4)
C26 0.131(11) 0.150(11) 0.38(2) -0.173(14) 0.045(13) -0.049(9)
C27 0.084(10) 0.160(13) 0.59(4) -0.196(19) -0.012(15) -0.024(9)
C28 0.391(16) 0.344(16) 0.369(17) 0.032(10) -0.034(10) -0.129(10)
C29 0.055(5) 0.050(4) 0.054(5) -0.015(4) 0.008(4) -0.013(4)
C30 0.045(5) 0.060(5) 0.042(5) -0.015(4) 0.008(4) -0.008(4)
C31 0.069(6) 0.073(5) 0.045(5) -0.015(4) 0.000(4) -0.019(5)
C32 0.066(6) 0.086(6) 0.044(5) -0.011(4) 0.004(4) -0.030(5)
C33 0.121(11) 0.299(19) 0.151(13) -0.039(13) 0.050(10) -0.033(12)
C34 0.185(13) 0.33(2) 0.052(7) -0.006(9) -0.029(8) -0.134(13)
C35 0.34(2) 0.254(18) 0.104(11) 0.062(11) -0.028(13) -0.186(17)
C36 0.045(4) 0.036(4) 0.047(4) -0.005(3) -0.001(4) -0.009(3)
C37 0.079(7) 0.113(8) 0.159(11) -0.060(8) 0.023(7) -0.004(6)
C38 0.254(15) 0.105(8) 0.091(8) 0.009(7) -0.074(9) 0.039(9)
C39 0.119(8) 0.051(5) 0.138(9) -0.019(6) -0.029(7) -0.017(5)
C40 0.122(8) 0.105(7) 0.048(5) 0.001(5) -0.014(5) -0.054(6)
C41 0.199(12) 0.090(7) 0.072(7) 0.019(6) -0.009(7) -0.055(8)
C42 0.103(8) 0.155(10) 0.090(8) -0.027(7) 0.021(6) -0.054(7)
C43 0.113(10) 0.129(10) 0.081(9) -0.037(8) -0.063(8) -0.012(8)
C44 0.48(5) 0.47(5) 0.48(5) -0.010(10) -0.062(11) -0.113(15)

loop_
_atom_type_symbol
_atom_type_description
_atom_type_scat_dispersion_real
_atom_type_scat_dispersion_imag
_atom_type_scat_source
C C 0.0033 0.0016 'International Tables Vol C Tables 4.2.6.8 and 6.1.1.4'
H H 0.0000 0.0000 'International Tables Vol C Tables 4.2.6.8 and 6.1.1.4'
Si Si 0.0817 0.0704 'International Tables Vol C Tables 4.2.6.8 and 6.1.1.4'
S S 0.1246 0.1234 'International Tables Vol C Tables 4.2.6.8 and 6.1.1.4'
Cl Cl 0.1484 0.1585 'International Tables Vol C Tables 4.2.6.8 and 6.1.1.4'

loop_
_geom_angle_atom_site_label_1
_geom_angle_atom_site_label_2
_geom_angle_atom_site_label_3
_geom_angle
_geom_angle_site_symmetry_1
_geom_angle_site_symmetry_3
C7 S1 C4 92.7(4) . .
C9 S2 C11 95.3(3) . .
C22 S3 C25 93.2(4) . .
C16 S4 C18 93.0(4) . .
C30 S5 C32 93.6(4) . .
C36 S6 C21 94.3(4) . .
C3 Si1 C2 110.9(5) . .
C3 Si1 C1 110.6(5) . .
C2 Si1 C1 109.4(5) . .
C3 Si1 C4 113.0(4) . .
C2 Si1 C4 106.9(4) . .
C1 Si1 C4 105.9(4) . .
C12 Si2 C13 104.8(9) . .
C12 Si2 C14 112.7(9) . .
C13 Si2 C14 109.9(8) . .
C12 Si2 C9 111.5(5) . .
C13 Si2 C9 112.5(6) . .
C14 Si2 C9 105.6(4) . .
C40 Si3 C41 112.0(5) . .
C40 Si3 C18 112.9(4) . .
C41 Si3 C18 108.1(4) . .
C40 Si3 C42 107.7(4) . .
C41 Si3 C42 108.5(5) . .
C18 Si3 C42 107.5(4) . .
C39 Si4 C37 110.9(5) . .
C39 Si4 C38 110.7(6) . .
C37 Si4 C38 109.4(6) . .
C39 Si4 C36 113.6(4) . .
C37 Si4 C36 105.3(4) . .
C38 Si4 C36 106.8(4) . .
C35 Si5 C34 106.8(7) . .
C35 Si5 C32 110.2(5) . .
C34 Si5 C32 109.3(5) . .
C35 Si5 C33 106.9(8) . .
C34 Si5 C33 116.2(7) . .
C32 Si5 C33 107.4(5) . .
C26 Si6 C28 110.9(10) . .
C26 Si6 C27 117.2(8) . .
C28 Si6 C27 98.7(11) . .
C26 Si6 C25 109.3(5) . .
C28 Si6 C25 108.4(9) . .
C27 Si6 C25 111.7(5) . .
Si1 C1 H1A 109.5 . .
Si1 C1 H1B 109.5 . .
H1A C1 H1B 109.5 . .
Si1 C1 H1C 109.5 . .
H1A C1 H1C 109.5 . .
H1B C1 H1C 109.5 . .
Si1 C2 H2A 109.5 . .
Si1 C2 H2B 109.5 . .
H2A C2 H2B 109.5 . .
Si1 C2 H2C 109.5 . .
H2A C2 H2C 109.5 . .
H2B C2 H2C 109.5 . .
Si1 C3 H3A 109.5 . .
Si1 C3 H3B 109.5 . .
H3A C3 H3B 109.5 . .
Si1 C3 H3C 109.5 . .
H3A C3 H3C 109.5 . .
H3B C3 H3C 109.5 . .
C5 C4 S1 109.1(6) . .
C5 C4 Si1 135.6(6) . .
S1 C4 Si1 114.4(4) . .
C4 C5 C6 113.9(6) . .
C4 C5 C8 123.7(7) . .
C6 C5 C8 122.4(6) . .
C7 C6 C5 112.6(6) . .
C7 C6 C20 124.2(6) . .
C5 C6 C20 123.0(6) . .
C6 C7 C30 129.1(7) . .
C6 C7 S1 111.5(5) . .
C30 C7 S1 119.2(5) . .
C9 C8 C10 113.8(6) . .
C9 C8 C5 123.8(6) . .
C10 C8 C5 122.4(6) . .
C8 C9 S2 108.7(5) . .
C8 C9 Si2 131.9(5) . .
S2 C9 Si2 118.6(4) . .
C11 C10 C8 114.2(6) . .
C11 C10 C15 127.9(6) . .
C8 C10 C15 117.8(6) . .
C10 C11 C11 132.4(8) . 2_666
C10 C11 S2 108.0(5) . .
C11 C11 S2 119.6(7) 2_666 .
Si2 C12 H12A 109.5 . .
Si2 C12 H12B 109.5 . .
H12A C12 H12B 109.5 . .
Si2 C12 H12C 109.5 . .
H12A C12 H12C 109.5 . .
H12B C12 H12C 109.5 . .
Si2 C13 H13A 109.5 . .
Si2 C13 H13B 109.5 . .
H13A C13 H13B 109.5 . .
Si2 C13 H13C 109.5 . .
H13A C13 H13C 109.5 . .
H13B C13 H13C 109.5 . .
Si2 C14 H14A 109.5 . .
Si2 C14 H14B 109.5 . .
H14A C14 H14B 109.5 . .
Si2 C14 H14C 109.5 . .
H14A C14 H14C 109.5 . .
H14B C14 H14C 109.5 . .
C16 C15 C17 111.3(6) . .
C16 C15 C10 126.1(7) . .
C17 C15 C10 121.9(7) . .
C15 C16 S4 112.8(6) . .
C15 C16 Cl1 127.1(6) . .
S4 C16 Cl1 120.1(5) . .
C18 C17 C15 113.8(7) . .
C18 C17 C19 122.5(6) . .
C15 C17 C19 123.5(6) . .
C17 C18 S4 109.0(5) . .
C17 C18 Si3 133.8(6) . .
S4 C18 Si3 116.3(4) . .
C36 C19 C20 114.3(6) . .
C36 C19 C17 125.6(6) . .
C20 C19 C17 119.9(6) . .
C21 C20 C19 111.8(6) . .
C21 C20 C6 126.1(6) . .
C19 C20 C6 122.1(6) . .
C20 C21 C22 129.0(6) . .
C20 C21 S6 110.6(5) . .
C22 C21 S6 120.2(6) . .
C23 C22 C21 127.4(6) . .
C23 C22 S3 111.2(5) . .
C21 C22 S3 121.0(5) . .
C22 C23 C24 110.8(7) . .
C22 C23 C29 126.8(7) . .
C24 C23 C29 122.2(7) . .
C25 C24 C23 115.8(7) . .
C25 C24 H24A 122.1 . .
C23 C24 H24A 122.1 . .
C24 C25 S3 109.0(6) . .
C24 C25 Si6 129.5(6) . .
S3 C25 Si6 121.5(5) . .
Si6 C26 H26A 109.5 . .
Si6 C26 H26B 109.5 . .
H26A C26 H26B 109.5 . .
Si6 C26 H26C 109.5 . .
H26A C26 H26C 109.5 . .
H26B C26 H26C 109.5 . .
Si6 C27 H27A 109.5 . .
Si6 C27 H27B 109.5 . .
H27A C27 H27B 109.5 . .
Si6 C27 H27C 109.5 . .
H27A C27 H27C 109.5 . .
H27B C27 H27C 109.5 . .
Si6 C28 H28A 109.5 . .
Si6 C28 H28B 109.5 . .
H28A C28 H28B 109.5 . .
Si6 C28 H28C 109.5 . .
H28A C28 H28C 109.5 . .
H28B C28 H28C 109.5 . .
C30 C29 C31 110.5(7) . .
C30 C29 C23 127.6(7) . .
C31 C29 C23 121.8(8) . .
C29 C30 C7 127.9(7) . .
C29 C30 S5 111.3(5) . .
C7 C30 S5 120.7(6) . .
C32 C31 C29 115.5(8) . .
C32 C31 H31A 122.2 . .
C29 C31 H31A 122.2 . .
C31 C32 S5 109.0(6) . .
C31 C32 Si5 127.9(6) . .
S5 C32 Si5 122.8(5) . .
Si5 C33 H33A 109.5 . .
Si5 C33 H33B 109.5 . .
H33A C33 H33B 109.5 . .
Si5 C33 H33C 109.5 . .
H33A C33 H33C 109.5 . .
H33B C33 H33C 109.5 . .
Si5 C34 H34A 109.5 . .
Si5 C34 H34B 109.5 . .
H34A C34 H34B 109.5 . .
Si5 C34 H34C 109.5 . .
H34A C34 H34C 109.5 . .
H34B C34 H34C 109.5 . .
Si5 C35 H35A 109.5 . .
Si5 C35 H35B 109.5 . .
H35A C35 H35B 109.5 . .
Si5 C35 H35C 109.5 . .
H35A C35 H35C 109.5 . .
H35B C35 H35C 109.5 . .
C19 C36 S6 108.9(5) . .
C19 C36 Si4 135.1(5) . .
S6 C36 Si4 115.8(4) . .
Si4 C37 H37A 109.5 . .
Si4 C37 H37B 109.5 . .
H37A C37 H37B 109.5 . .
Si4 C37 H37C 109.5 . .
H37A C37 H37C 109.5 . .
H37B C37 H37C 109.5 . .
Si4 C38 H38A 109.5 . .
Si4 C38 H38B 109.5 . .
H38A C38 H38B 109.5 . .
Si4 C38 H38C 109.5 . .
H38A C38 H38C 109.5 . .
H38B C38 H38C 109.5 . .
Si4 C39 H39A 109.5 . .
Si4 C39 H39B 109.5 . .
H39A C39 H39B 109.5 . .
Si4 C39 H39C 109.5 . .
H39A C39 H39C 109.5 . .
H39B C39 H39C 109.5 . .
Si3 C40 H40A 109.5 . .
Si3 C40 H40B 109.5 . .
H40A C40 H40B 109.5 . .
Si3 C40 H40C 109.5 . .
H40A C40 H40C 109.5 . .
H40B C40 H40C 109.5 . .
Si3 C41 H41A 109.5 . .
Si3 C41 H41B 109.5 . .
H41A C41 H41B 109.5 . .
Si3 C41 H41C 109.5 . .
H41A C41 H41C 109.5 . .
H41B C41 H41C 109.5 . .
Si3 C42 H42A 109.5 . .
Si3 C42 H42B 109.5 . .
H42A C42 H42B 109.5 . .
Si3 C42 H42C 109.5 . .
H42A C42 H42C 109.5 . .
H42B C42 H42C 109.5 . .
Cl3 C43 Cl4 113.8(12) . .
Cl3 C43 Cl2 108.9(12) . .
Cl4 C43 Cl2 107.5(12) . .
Cl3 C43 H43A 108.8 . .
Cl4 C43 H43A 108.8 . .
Cl2 C43 H43A 108.8 . .
Cl5 C44 Cl6 109(2) . .
Cl5 C44 Cl7 98.5(15) . .
Cl6 C44 Cl7 98.7(13) . .
Cl5 C44 H44 116.1 . .
Cl6 C44 H44 116.1 . .
Cl7 C44 H44 116.1 . .

loop_
_geom_bond_atom_site_label_1
_geom_bond_atom_site_label_2
_geom_bond_distance
_geom_bond_site_symmetry_2
S1 C7 1.710(8) .
S1 C4 1.734(7) .
S2 C9 1.710(7) .
S2 C11 1.733(7) .
S3 C22 1.698(7) .
S3 C25 1.739(7) .
S4 C16 1.685(8) .
S4 C18 1.722(7) .
S5 C30 1.707(7) .
S5 C32 1.710(8) .
S6 C36 1.714(7) .
S6 C21 1.727(7) .
Si1 C3 1.811(9) .
Si1 C2 1.859(8) .
Si1 C1 1.868(9) .
Si1 C4 1.871(9) .
Si2 C12 1.745(13) .
Si2 C13 1.795(14) .
Si2 C14 1.853(12) .
Si2 C9 1.856(7) .
Si3 C40 1.840(9) .
Si3 C41 1.852(9) .
Si3 C18 1.862(8) .
Si3 C42 1.863(9) .
Si4 C39 1.810(9) .
Si4 C37 1.848(10) .
Si4 C38 1.857(10) .
Si4 C36 1.863(7) .
Si5 C35 1.808(13) .
Si5 C34 1.809(11) .
Si5 C32 1.848(8) .
Si5 C33 1.854(13) .
Si6 C26 1.732(11) .
Si6 C28 1.80(2) .
Si6 C27 1.801(14) .
Si6 C25 1.846(9) .
Cl1 C16 1.706(8) .
Cl2 C43 1.856(19) .
Cl3 C43 1.53(2) .
Cl4 C43 1.75(2) .
Cl5 C44 1.68(2) .
Cl6 C44 1.70(2) .
Cl7 C44 1.72(2) .
C1 H1A 0.9600 .
C1 H1B 0.9600 .
C1 H1C 0.9600 .
C2 H2A 0.9600 .
C2 H2B 0.9600 .
C2 H2C 0.9600 .
C3 H3A 0.9600 .
C3 H3B 0.9600 .
C3 H3C 0.9600 .
C4 C5 1.372(10) .
C5 C6 1.418(9) .
C5 C8 1.502(9) .
C6 C7 1.349(8) .
C6 C20 1.476(9) .
C7 C30 1.463(9) .
C8 C9 1.380(9) .
C8 C10 1.425(9) .
C10 C11 1.374(8) .
C10 C15 1.490(9) .
C11 C11 1.440(12) 2_666
C12 H12A 0.9600 .
C12 H12B 0.9600 .
C12 H12C 0.9600 .
C13 H13A 0.9600 .
C13 H13B 0.9600 .
C13 H13C 0.9600 .
C14 H14A 0.9600 .
C14 H14B 0.9600 .
C14 H14C 0.9600 .
C15 C16 1.361(9) .
C15 C17 1.417(9) .
C17 C18 1.389(8) .
C17 C19 1.491(9) .
C19 C36 1.381(9) .
C19 C20 1.446(8) .
C20 C21 1.366(9) .
C21 C22 1.452(9) .
C22 C23 1.387(8) .
C23 C24 1.418(10) .
C23 C29 1.468(10) .
C24 C25 1.343(10) .
C24 H24A 0.9300 .
C26 H26A 0.9600 .
C26 H26B 0.9600 .
C26 H26C 0.9600 .
C27 H27A 0.9600 .
C27 H27B 0.9600 .
C27 H27C 0.9600 .
C28 H28A 0.9600 .
C28 H28B 0.9600 .
C28 H28C 0.9600 .
C29 C30 1.380(10) .
C29 C31 1.419(10) .
C31 C32 1.365(10) .
C31 H31A 0.9300 .
C33 H33A 0.9600 .
C33 H33B 0.9600 .
C33 H33C 0.9600 .
C34 H34A 0.9600 .
C34 H34B 0.9600 .
C34 H34C 0.9600 .
C35 H35A 0.9600 .
C35 H35B 0.9600 .
C35 H35C 0.9600 .
C37 H37A 0.9600 .
C37 H37B 0.9600 .
C37 H37C 0.9600 .
C38 H38A 0.9600 .
C38 H38B 0.9600 .
C38 H38C 0.9600 .
C39 H39A 0.9600 .
C39 H39B 0.9600 .
C39 H39C 0.9600 .
C40 H40A 0.9600 .
C40 H40B 0.9600 .
C40 H40C 0.9600 .
C41 H41A 0.9600 .
C41 H41B 0.9600 .
C41 H41C 0.9600 .
C42 H42A 0.9600 .
C42 H42B 0.9600 .
C42 H42C 0.9600 .
C43 H43A 0.9800 .
C44 H44 0.9800 .

loop_
_geom_torsion_atom_site_label_1
_geom_torsion_atom_site_label_2
_geom_torsion_atom_site_label_3
_geom_torsion_atom_site_label_4
_geom_torsion
_geom_torsion_site_symmetry_4
C7 S1 C4 C5 -1.5(6) .
C7 S1 C4 Si1 169.0(4) .
C3 Si1 C4 C5 -19.3(10) .
C2 Si1 C4 C5 -141.5(9) .
C1 Si1 C4 C5 101.9(9) .
C3 Si1 C4 S1 173.5(5) .
C2 Si1 C4 S1 51.3(6) .
C1 Si1 C4 S1 -65.3(5) .
S1 C4 C5 C6 3.6(8) .
Si1 C4 C5 C6 -164.0(6) .
S1 C4 C5 C8 -175.6(5) .
Si1 C4 C5 C8 16.8(13) .
C4 C5 C6 C7 -4.6(9) .
C8 C5 C6 C7 174.6(6) .
C4 C5 C6 C20 170.1(6) .
C8 C5 C6 C20 -10.7(11) .
C5 C6 C7 C30 179.2(7) .
C20 C6 C7 C30 4.6(12) .
C5 C6 C7 S1 3.3(8) .
C20 C6 C7 S1 -171.3(5) .
C4 S1 C7 C6 -1.1(6) .
C4 S1 C7 C30 -177.4(6) .
C4 C5 C8 C9 76.5(11) .
C6 C5 C8 C9 -102.6(9) .
C4 C5 C8 C10 -104.3(9) .
C6 C5 C8 C10 76.6(10) .
C10 C8 C9 S2 -0.3(9) .
C5 C8 C9 S2 179.0(6) .
C10 C8 C9 Si2 -169.6(6) .
C5 C8 C9 Si2 9.7(13) .
C11 S2 C9 C8 0.5(7) .
C11 S2 C9 Si2 171.5(5) .
C12 Si2 C9 C8 36.2(13) .
C13 Si2 C9 C8 -81.2(10) .
C14 Si2 C9 C8 159.0(10) .
C12 Si2 C9 S2 -132.2(10) .
C13 Si2 C9 S2 110.4(8) .
C14 Si2 C9 S2 -9.4(8) .
C9 C8 C10 C11 -0.2(10) .
C5 C8 C10 C11 -179.5(7) .
C9 C8 C10 C15 176.5(7) .
C5 C8 C10 C15 -2.8(11) .
C8 C10 C11 C11 179.9(11) 2_666
C15 C10 C11 C11 3.6(17) 2_666
C8 C10 C11 S2 0.6(8) .
C15 C10 C11 S2 -175.7(6) .
C9 S2 C11 C10 -0.7(6) .
C9 S2 C11 C11 180.0(9) 2_666
C11 C10 C15 C16 -77.3(10) .
C8 C10 C15 C16 106.5(8) .
C11 C10 C15 C17 112.6(8) .
C8 C10 C15 C17 -63.6(9) .
C17 C15 C16 S4 -2.0(7) .
C10 C15 C16 S4 -173.0(5) .
C17 C15 C16 Cl1 179.3(5) .
C10 C15 C16 Cl1 8.3(10) .
C18 S4 C16 C15 2.7(6) .
C18 S4 C16 Cl1 -178.5(5) .
C16 C15 C17 C18 0.0(8) .
C10 C15 C17 C18 171.4(6) .
C16 C15 C17 C19 -175.1(6) .
C10 C15 C17 C19 -3.6(9) .
C15 C17 C18 S4 2.0(7) .
C19 C17 C18 S4 177.0(5) .
C15 C17 C18 Si3 -166.4(5) .
C19 C17 C18 Si3 8.7(11) .
C16 S4 C18 C17 -2.6(5) .
C16 S4 C18 Si3 168.0(4) .
C40 Si3 C18 C17 1.3(9) .
C41 Si3 C18 C17 -123.1(8) .
C42 Si3 C18 C17 120.0(8) .
C40 Si3 C18 S4 -166.3(4) .
C41 Si3 C18 S4 69.2(6) .
C42 Si3 C18 S4 -47.7(6) .
C18 C17 C19 C36 75.0(9) .
C15 C17 C19 C36 -110.4(8) .
C18 C17 C19 C20 -99.4(8) .
C15 C17 C19 C20 75.2(8) .
C36 C19 C20 C21 -1.1(8) .
C17 C19 C20 C21 173.9(6) .
C36 C19 C20 C6 177.8(6) .
C17 C19 C20 C6 -7.2(9) .
C7 C6 C20 C21 -61.8(10) .
C5 C6 C20 C21 124.2(8) .
C7 C6 C20 C19 119.5(8) .
C5 C6 C20 C19 -54.6(9) .
C19 C20 C21 C22 -174.4(6) .
C6 C20 C21 C22 6.8(12) .
C19 C20 C21 S6 1.3(7) .
C6 C20 C21 S6 -177.6(5) .
C36 S6 C21 C20 -0.9(5) .
C36 S6 C21 C22 175.1(6) .
C20 C21 C22 C23 51.9(12) .
S6 C21 C22 C23 -123.4(7) .
C20 C21 C22 S3 -136.3(7) .
S6 C21 C22 S3 48.5(8) .
C25 S3 C22 C23 -1.1(6) .
C25 S3 C22 C21 -174.1(7) .
C21 C22 C23 C24 173.4(8) .
S3 C22 C23 C24 1.0(8) .
C21 C22 C23 C29 -1.6(13) .
S3 C22 C23 C29 -174.1(7) .
C22 C23 C24 C25 -0.3(11) .
C29 C23 C24 C25 175.0(8) .
C23 C24 C25 S3 -0.5(10) .
C23 C24 C25 Si6 -177.9(7) .
C22 S3 C25 C24 0.9(7) .
C22 S3 C25 Si6 178.6(6) .
C26 Si6 C25 C24 4.9(12) .
C28 Si6 C25 C24 -116.1(12) .
C27 Si6 C25 C24 136.2(11) .
C26 Si6 C25 S3 -172.3(8) .
C28 Si6 C25 S3 66.8(10) .
C27 Si6 C25 S3 -40.9(10) .
C22 C23 C29 C30 -51.1(12) .
C24 C23 C29 C30 134.4(8) .
C22 C23 C29 C31 130.8(8) .
C24 C23 C29 C31 -43.7(11) .
C31 C29 C30 C7 177.5(7) .
C23 C29 C30 C7 -0.7(12) .
C31 C29 C30 S5 0.0(8) .
C23 C29 C30 S5 -178.3(6) .
C6 C7 C30 C29 52.6(12) .
S1 C7 C30 C29 -131.7(7) .
C6 C7 C30 S5 -130.1(7) .
S1 C7 C30 S5 45.6(8) .
C32 S5 C30 C29 0.3(6) .
C32 S5 C30 C7 -177.4(6) .
C30 C29 C31 C32 -0.4(10) .
C23 C29 C31 C32 178.0(7) .
C29 C31 C32 S5 0.6(9) .
C29 C31 C32 Si5 174.7(6) .
C30 S5 C32 C31 -0.5(6) .
C30 S5 C32 Si5 -174.9(5) .
C35 Si5 C32 C31 -117.3(9) .
C34 Si5 C32 C31 -0.2(10) .
C33 Si5 C32 C31 126.6(9) .
C35 Si5 C32 S5 56.1(8) .
C34 Si5 C32 S5 173.1(7) .
C33 Si5 C32 S5 -60.0(8) .
C20 C19 C36 S6 0.4(7) .
C17 C19 C36 S6 -174.3(5) .
C20 C19 C36 Si4 -173.9(5) .
C17 C19 C36 Si4 11.4(11) .
C21 S6 C36 C19 0.3(5) .
C21 S6 C36 Si4 175.8(4) .
C39 Si4 C36 C19 -8.4(9) .
C37 Si4 C36 C19 113.1(8) .
C38 Si4 C36 C19 -130.7(8) .
C39 Si4 C36 S6 177.6(5) .
C37 Si4 C36 S6 -60.9(5) .
C38 Si4 C36 S6 55.3(6) .
